data_1539111
loop_
_publ_author_name
'Simonov, M.A.'
'Belov, N.V.'
'Egorov-Tismenko, Yu.K.'

_publ_section_title
;
 Refined crystal structure of vimsite Ca (B2 O2 (O H)4)
;
_journal_name_full Kristallografiya
_journal_page_first 592
_journal_page_last 594
_journal_volume 21
_journal_year 1976
_chemical_formula_sum 'B2 Ca H4 O6'
_chemical_name_systematic 'Ca (B2 O2 (O H)4)'
_space_group_crystal_system monoclinic
_space_group_IT_number 15
_space_group_name_Hall '-B 2b'
_space_group_name_H-M_alt 'B 1 1 2/b'
_cell_angle_alpha 90
_cell_angle_beta 90
_cell_angle_gamma 91.31
_cell_formula_units_Z 4
_cell_length_a 10.026
_cell_length_b 4.44
_cell_length_c 9.558
_cell_volume 425.367
_citation_journal_id_ASTM KRISAJ
_cod_data_source_file Simonov_KRISAJ_1976_624.cif
_cod_data_source_block H4B2Ca1O6
_cod_depositor_comments
;
 Updating space group information.

 Antanas Vaitkus,
 2018-07-22
;
_cod_original_cell_volume 425.3674
_cod_original_formula_sum 'H4 B2 Ca1 O6'
_cod_database_code 1539111

loop_
_space_group_symop_id
_space_group_symop_operation_xyz
1 x,y,z
2 -x,-y+1/2,z
3 -x,-y,-z
4 x,y-1/2,-z
5 x+1/2,y,z+1/2
6 -x+1/2,-y+1/2,z+1/2
7 -x+1/2,-y,-z+1/2
8 x+1/2,y-1/2,-z+1/2

loop_
_atom_site_label
_atom_site_type_symbol
_atom_site_fract_x
_atom_site_fract_y
_atom_site_fract_z
_atom_site_occupancy
_atom_site_U_iso_or_equiv
H2 H+1 0.199 0.202 0.747 1 0.0
O2 O-2 0.35778 0.8002 0.08458 1 0.0
H1 H+1 0.113 0.355 0.467 1 0.0
Ca1 Ca+2 0 0.25 0.20806 1 0.0
O3 O-2 0.1422 0.7035 0.20016 1 0.0
B1 B+3 0.20792 0.8075 0.0688 1 0.0
O1 O-2 0.16632 0.1181 0.04814 1 0.0
